data_4310775
loop_
_publ_author_name
'Sebastien Blanchard'
'Eckhard Bill'
'Thomas Weyherm\"uller'
'Karl Wieghardt'

_publ_section_title
;
 N,N-Coordinated \p Radical Anions of
 S-Methyl-1-phenyl-isothiosemicarbazide in Two Five-Coordinate Ferric
 Complexes [FeIII(LMe.)2X] (X = CH3S-, Cl-)
;
_journal_name_full 'Inorganic Chemistry'
_journal_page_first 2324
_journal_page_last 2329
_journal_paper_doi 10.1021/ic030285r
_journal_volume 43
_journal_year 2004
_chemical_formula_sum 'C16 H18 Cl Fe N6 S2'
_chemical_formula_weight 449.78
_chemical_name_systematic
;
  ?
;
_space_group_IT_number 2
_symmetry_cell_setting triclinic
_symmetry_space_group_name_Hall '-P 1'
_symmetry_space_group_name_H-M 'P -1'
_atom_sites_solution_hydrogens geom
_atom_sites_solution_primary direct
_atom_sites_solution_secondary difmap
_audit_creation_method SHELXL-97
_cell_angle_alpha 108.72(1)
_cell_angle_beta 100.12(1)
_cell_angle_gamma 98.56(1)
_cell_formula_units_Z 2
_cell_length_a 8.9628(6)
_cell_length_b 9.8292(6)
_cell_length_c 12.0455(6)
_cell_measurement_temperature 100(2)
_cell_volume 965.13(13)
_computing_cell_refinement 'DENZO, Nonius Collect Software'
_computing_data_collection 'DENZO, Nonius Collect Software'
_computing_data_reduction 'DENZO, Nonius Collect Software'
_computing_structure_refinement 'SHELXL-97 (Sheldrick, 1997)'
_computing_structure_solution 'SHELXS-97 (Sheldrick, 1990)'
_diffrn_ambient_temperature 100(2)
_diffrn_measured_fraction_theta_full 0.987
_diffrn_measured_fraction_theta_max 0.987
_diffrn_measurement_device_type 'Nonius Kappa-CCD'
_diffrn_measurement_method '740 images at 1.0 deg. in \w and 90 sec.'
_diffrn_radiation_monochromator graphite
_diffrn_radiation_source 'rotating anode'
_diffrn_radiation_type MoK\a
_diffrn_radiation_wavelength 0.71073
_diffrn_reflns_av_R_equivalents 0.0357
_diffrn_reflns_av_sigmaI/netI 0.0467
_diffrn_reflns_limit_h_max 12
_diffrn_reflns_limit_h_min -12
_diffrn_reflns_limit_k_max 13
_diffrn_reflns_limit_k_min -14
_diffrn_reflns_limit_l_max 17
_diffrn_reflns_limit_l_min -17
_diffrn_reflns_number 17694
_diffrn_reflns_theta_full 31.01
_diffrn_reflns_theta_max 31.01
_diffrn_reflns_theta_min 3.37
_exptl_absorpt_coefficient_mu 1.149
_exptl_absorpt_correction_T_max 0.9663
_exptl_absorpt_correction_T_min 0.8286
_exptl_absorpt_correction_type 'Gaussian, face-indexed'
_exptl_crystal_colour 'dark green'
_exptl_crystal_density_diffrn 1.548
_exptl_crystal_density_method 'not measured'
_exptl_crystal_description 'transparent needle'
_exptl_crystal_F_000 462
_exptl_crystal_size_max 0.17
_exptl_crystal_size_mid 0.06
_exptl_crystal_size_min 0.03
_refine_diff_density_max 1.668
_refine_diff_density_min -1.333
_refine_diff_density_rms 0.095
_refine_ls_extinction_method none
_refine_ls_goodness_of_fit_ref 1.061
_refine_ls_hydrogen_treatment mixed
_refine_ls_matrix_type full
_refine_ls_number_parameters 243
_refine_ls_number_reflns 6088
_refine_ls_number_restraints 0
_refine_ls_restrained_S_all 1.061
_refine_ls_R_factor_all 0.0568
_refine_ls_R_factor_gt 0.0462
_refine_ls_shift/su_max 0.001
_refine_ls_shift/su_mean 0.000
_refine_ls_structure_factor_coef Fsqd
_refine_ls_weighting_details 'w=1/[\s^2^(Fo^2^)+(0.0297P)^2^+1.8204P] where P=(Fo^2^+2Fc^2^)/3'
_refine_ls_weighting_scheme calc
_refine_ls_wR_factor_gt 0.1050
_refine_ls_wR_factor_ref 0.1106
_reflns_number_gt 5220
_reflns_number_total 6088
_reflns_threshold_expression >2sigma(I)
_cod_data_source_file ic030285r_2.cif
_cod_data_source_block 2(ST4422)
_cod_depositor_comments
;
The following automatic conversions were performed:
'_symmetry_cell_setting' value 'Triclinic' changed to 'triclinic'
according to '/home/saulius/struct/CIF-dictionaries/cif_core.dic'
dictionary named 'cif_core.dic' version 2.4.1 from 2010-06-29.

Automatic conversion script
Id: cif_fix_enum 1527 2010-12-29 10:47:43Z saulius 

The following automatic conversions were performed:

'_refine_ls_weighting_scheme' value 'calc
w=1/[\s^2^(Fo^2^)+(0.0297P)^2^+1.8204P] where P=(Fo^2^+2Fc^2^)/3' was
changed to 'calc'. New tag '_refine_ls_weighting_details' was
created. The value of the new tag was set to
'w=1/[\s^2^(Fo^2^)+(0.0297P)^2^+1.8204P] where P=(Fo^2^+2Fc^2^)/3'.

Automatic conversion script
Id: cif_fix_values 3143 2015-03-26 13:38:13Z robertas 
;
_cod_original_cell_volume 965.13(10)
_cod_database_code 4310775

loop_
_symmetry_equiv_pos_as_xyz
'x, y, z'
'-x, -y, -z'

loop_
_atom_site_label
_atom_site_type_symbol
_atom_site_fract_x
_atom_site_fract_y
_atom_site_fract_z
_atom_site_U_iso_or_equiv
_atom_site_adp_type
_atom_site_occupancy
_atom_site_calc_flag
_atom_site_refinement_flags
_atom_site_disorder_assembly
_atom_site_disorder_group
Fe1 Fe 0.79567(3) 0.92935(3) 1.77593(3) 0.01604(8) Uani 1 d . . .
Cl1 Cl 0.60231(6) 0.99398(6) 1.66581(5) 0.01623(10) Uani 1 d . . .
C1 C 1.2075(3) 0.9722(4) 1.5675(3) 0.0384(7) Uani 1 d . . .
H1A H 1.1274 1.0249 1.5493 0.058 Uiso 1 calc R . .
H1B H 1.2785 0.9714 1.5142 0.058 Uiso 1 calc R . .
H1C H 1.2659 1.0218 1.6517 0.058 Uiso 1 calc R . .
S2 S 1.11754(8) 0.78660(10) 1.54445(6) 0.03732(18) Uani 1 d . . .
C3 C 0.9783(3) 0.8141(3) 1.6300(2) 0.0227(5) Uani 1 d . . .
N4 N 0.8707(2) 0.6922(2) 1.61136(19) 0.0242(4) Uani 1 d . . .
N5 N 0.7691(2) 0.7308(2) 1.67795(18) 0.0191(4) Uani 1 d . . .
C6 C 0.6516(3) 0.6101(3) 1.6681(2) 0.0220(4) Uani 1 d . . .
C7 C 0.6836(4) 0.4720(3) 1.6518(3) 0.0334(6) Uani 1 d . . .
H7 H 0.7848 0.4564 1.6473 0.040 Uiso 1 calc R . .
C8 C 0.5653(4) 0.3567(3) 1.6422(3) 0.0432(8) Uani 1 d . . .
H8 H 0.5861 0.2619 1.6316 0.052 Uiso 1 calc R . .
C9 C 0.4183(4) 0.3788(3) 1.6479(3) 0.0426(8) Uani 1 d . . .
H9 H 0.3383 0.2991 1.6407 0.051 Uiso 1 calc R . .
C10 C 0.3864(4) 0.5166(3) 1.6639(3) 0.0353(6) Uani 1 d . . .
H10 H 0.2849 0.5314 1.6683 0.042 Uiso 1 calc R . .
C11 C 0.5030(3) 0.6331(3) 1.6737(2) 0.0257(5) Uani 1 d . . .
H11 H 0.4816 0.7276 1.6842 0.031 Uiso 1 calc R . .
N12 N 0.9691(2) 0.9395(2) 1.70691(18) 0.0204(4) Uani 1 d . . .
H12 H 1.045(4) 1.018(3) 1.720(3) 0.025 Uiso 1 d . . .
C21 C 0.5471(3) 0.8188(3) 2.0746(2) 0.0239(5) Uani 1 d . . .
H21A H 0.4692 0.7984 1.9998 0.036 Uiso 1 calc R . .
H21B H 0.4949 0.8084 2.1373 0.036 Uiso 1 calc R . .
H21C H 0.6154 0.7491 2.0602 0.036 Uiso 1 calc R . .
S22 S 0.66089(6) 1.00401(7) 2.12314(5) 0.02015(12) Uani 1 d . . .
C23 C 0.7398(2) 0.9974(3) 1.9991(2) 0.0172(4) Uani 1 d . . .
N24 N 0.8341(2) 1.1250(2) 2.01174(17) 0.0184(4) Uani 1 d . . .
N25 N 0.8753(2) 1.1094(2) 1.90752(17) 0.0169(3) Uani 1 d . . .
C26 C 0.9800(2) 1.2354(2) 1.9110(2) 0.0180(4) Uani 1 d . . .
C27 C 1.0841(2) 1.3304(3) 2.0185(2) 0.0204(4) Uani 1 d . . .
H27 H 1.0842 1.3134 2.0918 0.024 Uiso 1 calc R . .
C28 C 1.1871(3) 1.4496(3) 2.0169(2) 0.0246(5) Uani 1 d . . .
H28 H 1.2585 1.5139 2.0895 0.029 Uiso 1 calc R . .
C29 C 1.1869(3) 1.4761(3) 1.9104(3) 0.0261(5) Uani 1 d . . .
H29 H 1.2587 1.5574 1.9101 0.031 Uiso 1 calc R . .
C30 C 1.0812(3) 1.3830(3) 1.8039(2) 0.0261(5) Uani 1 d . . .
H30 H 1.0803 1.4016 1.7311 0.031 Uiso 1 calc R . .
C31 C 0.9771(3) 1.2631(3) 1.8040(2) 0.0223(4) Uani 1 d . . .
H31 H 0.9044 1.2002 1.7316 0.027 Uiso 1 calc R . .
N32 N 0.7113(2) 0.8859(2) 1.89685(18) 0.0178(3) Uani 1 d . . .
H32 H 0.649(3) 0.803(3) 1.892(3) 0.021 Uiso 1 d . . .

loop_
_atom_site_aniso_label
_atom_site_aniso_U_11
_atom_site_aniso_U_22
_atom_site_aniso_U_33
_atom_site_aniso_U_23
_atom_site_aniso_U_13
_atom_site_aniso_U_12
Fe1 0.01417(14) 0.01636(15) 0.01850(16) 0.00547(12) 0.00765(11) 0.00324(11)
Cl1 0.0149(2) 0.0172(2) 0.0228(2) 0.01158(19) 0.00948(17) 0.00593(17)
C1 0.0185(11) 0.075(2) 0.0263(13) 0.0246(14) 0.0075(10) 0.0046(12)
S2 0.0242(3) 0.0562(5) 0.0257(3) 0.0017(3) 0.0136(2) 0.0110(3)
C3 0.0155(9) 0.0351(13) 0.0171(10) 0.0059(9) 0.0058(8) 0.0098(9)
N4 0.0232(9) 0.0278(11) 0.0204(9) 0.0034(8) 0.0073(7) 0.0115(8)
N5 0.0184(8) 0.0192(9) 0.0193(9) 0.0051(7) 0.0057(7) 0.0057(7)
C6 0.0279(11) 0.0163(10) 0.0194(10) 0.0051(8) 0.0045(9) 0.0020(8)
C7 0.0465(16) 0.0210(12) 0.0327(14) 0.0086(11) 0.0086(12) 0.0103(11)
C8 0.067(2) 0.0185(12) 0.0420(17) 0.0109(12) 0.0097(15) 0.0055(13)
C9 0.0575(19) 0.0253(14) 0.0375(16) 0.0139(12) 0.0050(14) -0.0117(13)
C10 0.0338(14) 0.0322(14) 0.0380(15) 0.0156(12) 0.0081(12) -0.0049(11)
C11 0.0273(11) 0.0192(11) 0.0295(12) 0.0095(9) 0.0069(10) -0.0002(9)
N12 0.0141(8) 0.0267(10) 0.0206(9) 0.0070(8) 0.0076(7) 0.0036(7)
C21 0.0256(11) 0.0244(11) 0.0302(12) 0.0161(10) 0.0142(9) 0.0078(9)
S22 0.0173(2) 0.0275(3) 0.0174(2) 0.0093(2) 0.00657(19) 0.0043(2)
C23 0.0136(8) 0.0234(10) 0.0178(10) 0.0093(8) 0.0063(7) 0.0066(8)
N24 0.0169(8) 0.0218(9) 0.0178(9) 0.0076(7) 0.0065(7) 0.0044(7)
N25 0.0148(8) 0.0176(8) 0.0187(9) 0.0057(7) 0.0068(6) 0.0031(6)
C26 0.0150(9) 0.0172(10) 0.0226(10) 0.0064(8) 0.0078(8) 0.0037(7)
C27 0.0163(9) 0.0189(10) 0.0248(11) 0.0064(9) 0.0043(8) 0.0041(8)
C28 0.0178(10) 0.0191(11) 0.0322(13) 0.0052(9) 0.0035(9) 0.0022(8)
C29 0.0210(10) 0.0199(11) 0.0372(14) 0.0104(10) 0.0102(10) 0.0000(8)
C30 0.0241(11) 0.0248(12) 0.0322(13) 0.0134(10) 0.0112(10) 0.0010(9)
C31 0.0205(10) 0.0219(11) 0.0244(11) 0.0085(9) 0.0077(8) 0.0011(8)
N32 0.0177(8) 0.0178(9) 0.0211(9) 0.0088(7) 0.0087(7) 0.0043(7)

loop_
_atom_type_symbol
_atom_type_description
_atom_type_scat_dispersion_real
_atom_type_scat_dispersion_imag
_atom_type_scat_source
C C 0.0033 0.0016 'International Tables Vol C Tables 4.2.6.8 and 6.1.1.4'
H H 0.0000 0.0000 'International Tables Vol C Tables 4.2.6.8 and 6.1.1.4'
N N 0.0061 0.0033 'International Tables Vol C Tables 4.2.6.8 and 6.1.1.4'
S S 0.1246 0.1234 'International Tables Vol C Tables 4.2.6.8 and 6.1.1.4'
Cl Cl 0.1484 0.1585 'International Tables Vol C Tables 4.2.6.8 and 6.1.1.4'
Fe Fe 0.3463 0.8444 'International Tables Vol C Tables 4.2.6.8 and 6.1.1.4'

loop_
_geom_angle_atom_site_label_1
_geom_angle_atom_site_label_2
_geom_angle_atom_site_label_3
_geom_angle
_geom_angle_site_symmetry_1
_geom_angle_site_symmetry_3
_geom_angle_publ_flag
N5 Fe1 N32 94.60(9) . . ?
N5 Fe1 N12 79.05(9) . . ?
N32 Fe1 N12 146.75(9) . . ?
N5 Fe1 N25 160.04(9) . . ?
N32 Fe1 N25 79.11(8) . . ?
N12 Fe1 N25 95.77(8) . . ?
N5 Fe1 Cl1 99.99(6) . . ?
N32 Fe1 Cl1 105.35(6) . . ?
N12 Fe1 Cl1 107.89(7) . . ?
N25 Fe1 Cl1 99.94(6) . . ?
C3 S2 C1 101.65(14) . . ?
N12 C3 N4 118.6(2) . . ?
N12 C3 S2 126.2(2) . . ?
N4 C3 S2 115.19(18) . . ?
N5 N4 C3 108.48(19) . . ?
N4 N5 C6 113.6(2) . . ?
N4 N5 Fe1 119.35(16) . . ?
C6 N5 Fe1 126.99(15) . . ?
C7 C6 C11 120.6(2) . . ?
C7 C6 N5 120.9(2) . . ?
C11 C6 N5 118.5(2) . . ?
C6 C7 C8 119.1(3) . . ?
C9 C8 C7 120.6(3) . . ?
C8 C9 C10 120.4(3) . . ?
C9 C10 C11 119.9(3) . . ?
C10 C11 C6 119.5(3) . . ?
C3 N12 Fe1 114.51(17) . . ?
C23 S22 C21 101.48(11) . . ?
N32 C23 N24 118.76(19) . . ?
N32 C23 S22 126.87(17) . . ?
N24 C23 S22 114.30(17) . . ?
N25 N24 C23 108.32(18) . . ?
N24 N25 C26 113.61(18) . . ?
N24 N25 Fe1 119.13(15) . . ?
C26 N25 Fe1 127.25(15) . . ?
C31 C26 C27 120.2(2) . . ?
C31 C26 N25 118.5(2) . . ?
C27 C26 N25 121.4(2) . . ?
C28 C27 C26 119.4(2) . . ?
C27 C28 C29 120.7(2) . . ?
C28 C29 C30 119.8(2) . . ?
C31 C30 C29 120.1(2) . . ?
C30 C31 C26 119.7(2) . . ?
C23 N32 Fe1 114.45(15) . . ?

loop_
_geom_bond_atom_site_label_1
_geom_bond_atom_site_label_2
_geom_bond_distance
_geom_bond_site_symmetry_2
_geom_bond_publ_flag
Fe1 N5 1.882(2) . ?
Fe1 N32 1.8887(19) . ?
Fe1 N12 1.8917(18) . ?
Fe1 N25 1.892(2) . ?
Fe1 Cl1 2.2863(6) . ?
C1 S2 1.793(4) . ?
S2 C3 1.751(2) . ?
C3 N12 1.307(3) . ?
C3 N4 1.350(3) . ?
N4 N5 1.335(3) . ?
N5 C6 1.423(3) . ?
C6 C7 1.389(4) . ?
C6 C11 1.393(4) . ?
C7 C8 1.391(4) . ?
C8 C9 1.376(5) . ?
C9 C10 1.386(5) . ?
C10 C11 1.390(4) . ?
C21 S22 1.802(3) . ?
S22 C23 1.749(2) . ?
C23 N32 1.313(3) . ?
C23 N24 1.352(3) . ?
N24 N25 1.339(3) . ?
N25 C26 1.422(3) . ?
C26 C31 1.397(3) . ?
C26 C27 1.399(3) . ?
C27 C28 1.388(3) . ?
C28 C29 1.388(4) . ?
C29 C30 1.393(4) . ?
C30 C31 1.391(3) . ?
